data_1549678
loop_
_publ_author_name
'Bhowmick, Indrani'
'Roehl, Andrew J.'
'Neilson, James R.'
'Rapp\'e, Anthony K'
'Shores, Matthew P.'

_publ_section_title
;
 Slow magnetic relaxation in octahedral low-spin Ni(iii) complexes.
;
_journal_issue 31
_journal_name_full 'Chemical science'
_journal_page_first 6564
_journal_page_last 6571
_journal_paper_doi 10.1039/c7sc04482h
_journal_volume 9
_journal_year 2018
_chemical_formula_sum 'C10 H26 N9 Ni O15'
_chemical_formula_weight 571.11
_space_group_crystal_system triclinic
_space_group_IT_number 2
_space_group_name_Hall '-P 1'
_space_group_name_H-M_alt 'P -1'
_symmetry_space_group_name_Hall '-P 1'
_symmetry_space_group_name_H-M 'P -1'
_atom_sites_solution_hydrogens geom
_audit_creation_method SHELXL-2013
_audit_update_record
;
2017-10-11 deposited with the CCDC.
2018-06-29 downloaded from the CCDC.
;
_cell_angle_alpha 88.505(7)
_cell_angle_beta 81.132(7)
_cell_angle_gamma 76.008(7)
_cell_formula_units_Z 2
_cell_length_a 7.4549(13)
_cell_length_b 9.0814(16)
_cell_length_c 16.935(3)
_cell_measurement_reflns_used 5365
_cell_measurement_temperature 120(2)
_cell_measurement_theta_max 2.311
_cell_measurement_theta_min 28.222
_cell_volume 1099.1(3)
_computing_structure_refinement 'SHELXL-2013 (Sheldrick, 2013)'
_diffrn_ambient_temperature 120(2)
_diffrn_measured_fraction_theta_full 1.000
_diffrn_measured_fraction_theta_max 0.989
_diffrn_measurement_device_type 'Bruker Apex 2 CCD'
_diffrn_radiation_type MoK\a
_diffrn_radiation_wavelength 0.71073
_diffrn_reflns_av_R_equivalents 0.0690
_diffrn_reflns_av_unetI/netI 0.0554
_diffrn_reflns_Laue_measured_fraction_full 1.000
_diffrn_reflns_Laue_measured_fraction_max 0.989
_diffrn_reflns_limit_h_max 9
_diffrn_reflns_limit_h_min -8
_diffrn_reflns_limit_k_max 12
_diffrn_reflns_limit_k_min -10
_diffrn_reflns_limit_l_max 22
_diffrn_reflns_limit_l_min -20
_diffrn_reflns_number 32361
_diffrn_reflns_point_group_measured_fraction_full 1.000
_diffrn_reflns_point_group_measured_fraction_max 0.989
_diffrn_reflns_theta_full 25.242
_diffrn_reflns_theta_max 28.222
_diffrn_reflns_theta_min 2.311
_exptl_absorpt_coefficient_mu 0.976
_exptl_absorpt_correction_T_max 0.991
_exptl_absorpt_correction_T_min 0.981
_exptl_absorpt_correction_type multi-scan
_exptl_absorpt_process_details sadabs
_exptl_crystal_colour green
_exptl_crystal_density_diffrn 1.726
_exptl_crystal_description parraleloprizm
_exptl_crystal_F_000 594
_exptl_crystal_size_max 0.020
_exptl_crystal_size_mid 0.020
_exptl_crystal_size_min 0.010
_refine_diff_density_max 0.583
_refine_diff_density_min -0.751
_refine_diff_density_rms 0.195
_refine_ls_extinction_method none
_refine_ls_goodness_of_fit_ref 1.100
_refine_ls_hydrogen_treatment constr
_refine_ls_matrix_type full
_refine_ls_number_parameters 316
_refine_ls_number_reflns 5365
_refine_ls_number_restraints 0
_refine_ls_restrained_S_all 1.100
_refine_ls_R_factor_all 0.0549
_refine_ls_R_factor_gt 0.0337
_refine_ls_shift/su_max 0.000
_refine_ls_shift/su_mean 0.000
_refine_ls_structure_factor_coef Fsqd
_refine_ls_weighting_details 'w=1/[\s^2^(Fo^2^)+(0.0647P)^2^] where P=(Fo^2^+2Fc^2^)/3'
_refine_ls_weighting_scheme calc
_refine_ls_wR_factor_gt 0.0878
_refine_ls_wR_factor_ref 0.1241
_reflns_Friedel_coverage 0.000
_reflns_number_gt 4009
_reflns_number_total 5365
_reflns_threshold_expression 'I > 2\s(I)'
_cod_data_source_file c7sc04482h8.cif
_cod_data_source_block shelx_CCDC2
_cod_depositor_comments
;
The following automatic conversions were performed:

'_exptl_absorpt_correction_type' value 'Multi-scan' changed to
'multi-scan' according to
/home/data/users/saulius/crontab/automatic-downloads/rss-feeds/RSC/lib/dictionaries/cif_core.dic
dictionary named 'cif_core.dic' version 2.4.2 from 2011-04-26.

Automatic conversion script
Id: cif_fix_values 4973 2017-02-22 13:04:09Z antanas 

 Adding full bibliography for 1549676--1549679.cif.
;
_cod_database_code 1549678
_shelx_space_group_comment
;
The symmetry employed for this shelxl refinement is uniquely defined
by the following loop, which should always be used as a source of
symmetry information in preference to the above space-group names.
They are only intended as comments.
;
_shelx_estimated_absorpt_t_min 0.981
_shelx_estimated_absorpt_t_max 0.990
_shelxl_version_number 2013-4

loop_
_space_group_symop_operation_xyz
'x, y, z'
'-x, -y, -z'

loop_
_atom_site_label
_atom_site_type_symbol
_atom_site_fract_x
_atom_site_fract_y
_atom_site_fract_z
_atom_site_U_iso_or_equiv
_atom_site_adp_type
_atom_site_occupancy
_atom_site_site_symmetry_order
_atom_site_calc_flag
_atom_site_refinement_flags_posn
_atom_site_refinement_flags_adp
Ni1 Ni 0.05064(4) 0.01768(3) 0.24574(2) 0.00775(11) Uani 1 1 d . .
O6 O -0.4158(3) 0.1819(2) 0.13166(11) 0.0209(5) Uani 1 1 d . .
O5 O -0.3931(2) 0.1732(2) 0.25836(11) 0.0158(4) Uani 1 1 d . .
O10 O -0.2937(2) 0.4929(2) 0.22440(11) 0.0192(4) Uani 1 1 d . .
O3 O 0.5021(2) -0.1185(2) 0.23357(11) 0.0176(4) Uani 1 1 d . .
O13 O -0.6726(3) 0.2973(2) 0.45075(12) 0.0227(5) Uani 1 1 d . .
O12 O -0.5943(2) 0.5678(2) 0.26506(12) 0.0185(4) Uani 1 1 d . .
O15 O -0.6910(3) 0.5426(2) 0.45930(12) 0.0261(5) Uani 1 1 d . .
H15 H -0.6117 0.5206 0.4178 0.039 Uiso 1 1 calc R U
O1 O 0.2479(2) -0.0616(2) 0.32267(11) 0.0124(4) Uani 1 1 d . .
O8 O -0.1468(3) 0.4140(2) 0.05076(12) 0.0274(5) Uani 1 1 d . .
O11 O -0.4045(3) 0.4664(2) 0.34821(11) 0.0190(4) Uani 1 1 d . .
O7 O -0.3811(3) 0.6093(2) 0.09074(12) 0.0279(5) Uani 1 1 d . .
H7 H -0.3467 0.5817 0.1349 0.042 Uiso 1 1 calc R U
O9 O -0.3076(3) 0.5460(2) -0.03490(12) 0.0282(5) Uani 1 1 d . .
O4 O -0.1468(2) 0.0871(2) 0.16826(10) 0.0128(4) Uani 1 1 d . .
O2 O 0.5155(3) -0.1616(2) 0.35947(12) 0.0236(5) Uani 1 1 d . .
O14 O -0.8588(3) 0.4343(2) 0.54775(12) 0.0249(5) Uani 1 1 d . .
N4 N -0.1085(3) -0.0951(2) 0.31444(13) 0.0098(4) Uani 1 1 d . .
H4 H -0.2362 -0.0612 0.2990 0.012 Uiso 1 1 calc R U
N1 N 0.1419(3) -0.1688(2) 0.17818(12) 0.0103(4) Uani 1 1 d . .
H1 H 0.2637 -0.2236 0.1945 0.012 Uiso 1 1 calc R U
N9 N -0.7437(3) 0.4155(3) 0.48786(14) 0.0172(5) Uani 1 1 d . .
N8 N -0.4344(3) 0.5104(2) 0.27925(14) 0.0148(5) Uani 1 1 d . .
N2 N 0.2084(3) 0.1297(2) 0.17656(12) 0.0089(4) Uani 1 1 d . .
H2 H 0.3374 0.0937 0.1904 0.011 Uiso 1 1 calc R U
N3 N -0.0362(3) 0.2023(2) 0.31367(12) 0.0095(4) Uani 1 1 d . .
H3 H -0.1584 0.2585 0.2982 0.011 Uiso 1 1 calc R U
N7 N -0.2704(3) 0.5160(3) 0.03163(14) 0.0197(5) Uani 1 1 d . .
N6 N -0.3232(3) 0.1494(2) 0.18662(13) 0.0116(5) Uani 1 1 d . .
C2 C 0.3085(4) -0.0531(3) 0.06185(16) 0.0145(6) Uani 1 1 d . .
H2A H 0.4270 -0.0914 0.0835 0.017 Uiso 1 1 calc R U
H2B H 0.3381 -0.0584 0.0028 0.017 Uiso 1 1 calc R U
C10 C 0.0080(4) -0.2671(3) 0.20224(16) 0.0130(5) Uani 1 1 d . .
H10A H 0.0664 -0.3732 0.1845 0.016 Uiso 1 1 calc R U
H10B H -0.1063 -0.2307 0.1773 0.016 Uiso 1 1 calc R U
N5 N 0.4267(3) -0.1149(2) 0.30505(14) 0.0127(5) Uani 1 1 d . .
C9 C -0.0407(4) -0.2590(3) 0.29169(16) 0.0123(5) Uani 1 1 d . .
H9A H -0.1395 -0.3135 0.3097 0.015 Uiso 1 1 calc R U
H9B H 0.0707 -0.3060 0.3167 0.015 Uiso 1 1 calc R U
C3 C 0.2269(4) 0.1115(3) 0.08779(15) 0.0116(5) Uani 1 1 d . .
H3A H 0.3089 0.1748 0.0611 0.014 Uiso 1 1 calc R U
H3B H 0.1024 0.1473 0.0710 0.014 Uiso 1 1 calc R U
C7 C -0.2083(4) 0.0908(3) 0.42918(16) 0.0138(6) Uani 1 1 d . .
H7A H -0.3248 0.1336 0.4068 0.017 Uiso 1 1 calc R U
H7B H -0.2396 0.0963 0.4882 0.017 Uiso 1 1 calc R U
C8 C -0.1335(4) -0.0759(3) 0.40291(15) 0.0128(5) Uani 1 1 d . .
H8A H -0.0119 -0.1166 0.4217 0.015 Uiso 1 1 calc R U
H8B H -0.2217 -0.1354 0.4282 0.015 Uiso 1 1 calc R U
C6 C -0.0686(4) 0.1864(3) 0.40231(15) 0.0126(5) Uani 1 1 d . .
H6A H -0.1157 0.2884 0.4275 0.015 Uiso 1 1 calc R U
H6B H 0.0517 0.1387 0.4207 0.015 Uiso 1 1 calc R U
C5 C 0.0987(4) 0.3004(3) 0.29026(15) 0.0118(5) Uani 1 1 d . .
H5A H 0.2138 0.2621 0.3144 0.014 Uiso 1 1 calc R U
H5B H 0.0417 0.4061 0.3090 0.014 Uiso 1 1 calc R U
C4 C 0.1444(4) 0.2942(3) 0.20014(15) 0.0121(5) Uani 1 1 d . .
H4A H 0.0324 0.3434 0.1760 0.015 Uiso 1 1 calc R U
H4B H 0.2444 0.3474 0.1818 0.015 Uiso 1 1 calc R U
C1 C 0.1769(4) -0.1550(3) 0.08971(15) 0.0144(6) Uani 1 1 d . .
H1A H 0.0562 -0.1137 0.0703 0.017 Uiso 1 1 calc R U
H1B H 0.2312 -0.2573 0.0656 0.017 Uiso 1 1 calc R U

loop_
_atom_site_aniso_label
_atom_site_aniso_U_11
_atom_site_aniso_U_22
_atom_site_aniso_U_33
_atom_site_aniso_U_23
_atom_site_aniso_U_13
_atom_site_aniso_U_12
Ni1 0.00612(17) 0.00776(18) 0.00930(19) -0.00054(12) -0.00089(12) -0.00165(12)
O6 0.0103(9) 0.0366(13) 0.0154(11) 0.0004(9) -0.0071(8) -0.0017(9)
O5 0.0111(9) 0.0227(11) 0.0111(10) -0.0016(8) 0.0003(7) -0.0003(8)
O10 0.0095(9) 0.0273(12) 0.0164(11) -0.0003(9) 0.0031(8) 0.0010(8)
O3 0.0106(9) 0.0217(11) 0.0171(11) 0.0024(8) 0.0026(8) -0.0008(8)
O13 0.0236(11) 0.0149(11) 0.0277(12) -0.0071(9) 0.0008(9) -0.0033(9)
O12 0.0085(9) 0.0180(11) 0.0269(12) 0.0011(9) -0.0035(8) 0.0013(8)
O15 0.0320(12) 0.0147(11) 0.0257(12) -0.0020(9) 0.0138(9) -0.0059(9)
O1 0.0043(8) 0.0167(10) 0.0152(10) 0.0002(8) -0.0019(7) -0.0004(7)
O8 0.0277(12) 0.0246(12) 0.0243(12) -0.0014(9) -0.0057(10) 0.0057(10)
O11 0.0184(10) 0.0211(11) 0.0141(10) 0.0014(8) -0.0016(8) 0.0007(8)
O7 0.0336(12) 0.0242(12) 0.0190(12) -0.0018(9) -0.0076(10) 0.0086(10)
O9 0.0474(14) 0.0243(12) 0.0164(11) 0.0087(9) -0.0127(10) -0.0114(10)
O4 0.0052(8) 0.0185(10) 0.0129(10) -0.0020(8) -0.0009(7) 0.0006(7)
O2 0.0116(10) 0.0364(13) 0.0239(12) 0.0063(10) -0.0118(9) -0.0027(9)
O14 0.0300(12) 0.0234(12) 0.0168(11) -0.0002(9) 0.0080(9) -0.0053(9)
N4 0.0072(10) 0.0095(11) 0.0124(11) 0.0000(9) -0.0021(8) -0.0011(8)
N1 0.0080(10) 0.0091(11) 0.0130(12) -0.0013(9) -0.0007(9) -0.0013(8)
N9 0.0201(13) 0.0154(13) 0.0168(13) -0.0001(10) -0.0049(10) -0.0040(10)
N8 0.0117(12) 0.0122(12) 0.0198(13) -0.0040(10) -0.0009(10) -0.0022(9)
N2 0.0074(10) 0.0080(11) 0.0107(11) -0.0011(8) -0.0009(8) -0.0009(8)
N3 0.0073(10) 0.0101(11) 0.0106(11) 0.0000(9) -0.0012(8) -0.0014(8)
N7 0.0278(14) 0.0148(13) 0.0190(14) 0.0014(10) -0.0049(11) -0.0091(11)
N6 0.0087(11) 0.0130(11) 0.0140(12) 0.0008(9) -0.0026(9) -0.0034(9)
C2 0.0150(13) 0.0159(14) 0.0109(14) -0.0030(11) 0.0026(11) -0.0027(11)
C10 0.0133(13) 0.0105(13) 0.0164(14) -0.0022(11) -0.0020(11) -0.0052(10)
N5 0.0095(11) 0.0101(11) 0.0193(13) -0.0008(9) -0.0029(10) -0.0033(9)
C9 0.0110(13) 0.0081(13) 0.0176(14) 0.0005(10) -0.0013(11) -0.0026(10)
C3 0.0130(13) 0.0139(14) 0.0078(13) 0.0013(10) 0.0005(10) -0.0044(10)
C7 0.0117(13) 0.0176(14) 0.0107(14) -0.0021(11) 0.0013(11) -0.0025(11)
C8 0.0126(13) 0.0147(14) 0.0115(13) 0.0030(11) -0.0011(10) -0.0044(11)
C6 0.0137(13) 0.0144(14) 0.0087(13) -0.0028(10) 0.0002(10) -0.0022(11)
C5 0.0131(13) 0.0085(13) 0.0146(14) -0.0009(10) -0.0010(11) -0.0045(10)
C4 0.0122(13) 0.0080(13) 0.0158(14) 0.0001(10) -0.0005(11) -0.0027(10)
C1 0.0152(13) 0.0135(14) 0.0138(14) -0.0043(11) 0.0011(11) -0.0038(11)

loop_
_atom_type_symbol
_atom_type_description
_atom_type_scat_dispersion_real
_atom_type_scat_dispersion_imag
_atom_type_scat_source
C C 0.0033 0.0016 'International Tables Vol C Tables 4.2.6.8 and 6.1.1.4'
H H 0.0000 0.0000 'International Tables Vol C Tables 4.2.6.8 and 6.1.1.4'
N N 0.0061 0.0033 'International Tables Vol C Tables 4.2.6.8 and 6.1.1.4'
O O 0.0106 0.0060 'International Tables Vol C Tables 4.2.6.8 and 6.1.1.4'
Ni Ni 0.3393 1.1124 'International Tables Vol C Tables 4.2.6.8 and 6.1.1.4'

loop_
_geom_angle_atom_site_label_1
_geom_angle_atom_site_label_2
_geom_angle_atom_site_label_3
_geom_angle
N2 Ni1 N3 86.77(9)
N2 Ni1 N4 179.56(8)
N3 Ni1 N4 93.49(9)
N2 Ni1 N1 93.02(9)
N3 Ni1 N1 179.06(8)
N4 Ni1 N1 86.73(9)
N2 Ni1 O4 86.69(8)
N3 Ni1 O4 95.04(8)
N4 Ni1 O4 92.93(8)
N1 Ni1 O4 85.87(8)
N2 Ni1 O1 94.78(8)
N3 Ni1 O1 87.04(8)
N4 Ni1 O1 85.59(8)
N1 Ni1 O1 92.06(8)
O4 Ni1 O1 177.52(7)
N9 O15 H15 109.5
N5 O1 Ni1 128.90(15)
N7 O7 H7 109.5
N6 O4 Ni1 127.92(15)
C8 N4 C9 110.38(19)
C8 N4 Ni1 119.25(15)
C9 N4 Ni1 107.84(15)
C8 N4 H4 106.2
C9 N4 H4 106.2
Ni1 N4 H4 106.2
C1 N1 C10 110.66(19)
C1 N1 Ni1 119.44(16)
C10 N1 Ni1 106.72(15)
C1 N1 H1 106.4
C10 N1 H1 106.4
Ni1 N1 H1 106.4
O14 N9 O13 127.4(2)
O14 N9 O15 115.2(2)
O13 N9 O15 117.4(2)
O12 N8 O11 121.6(2)
O12 N8 O10 121.1(2)
O11 N8 O10 117.3(2)
C3 N2 C4 110.50(19)
C3 N2 Ni1 118.52(15)
C4 N2 Ni1 108.19(15)
C3 N2 H2 106.3
C4 N2 H2 106.3
Ni1 N2 H2 106.3
C6 N3 C5 110.12(19)
C6 N3 Ni1 119.10(16)
C5 N3 Ni1 107.29(15)
C6 N3 H3 106.5
C5 N3 H3 106.5
Ni1 N3 H3 106.5
O9 N7 O8 127.5(3)
O9 N7 O7 115.0(2)
O8 N7 O7 117.5(2)
O6 N6 O5 122.7(2)
O6 N6 O4 117.8(2)
O5 N6 O4 119.5(2)
C3 C2 C1 112.9(2)
C3 C2 H2A 109.0
C1 C2 H2A 109.0
C3 C2 H2B 109.0
C1 C2 H2B 109.0
H2A C2 H2B 107.8
N1 C10 C9 107.7(2)
N1 C10 H10A 110.2
C9 C10 H10A 110.2
N1 C10 H10B 110.2
C9 C10 H10B 110.2
H10A C10 H10B 108.5
O2 N5 O3 122.5(2)
O2 N5 O1 118.2(2)
O3 N5 O1 119.3(2)
N4 C9 C10 107.1(2)
N4 C9 H9A 110.3
C10 C9 H9A 110.3
N4 C9 H9B 110.3
C10 C9 H9B 110.3
H9A C9 H9B 108.6
N2 C3 C2 111.3(2)
N2 C3 H3A 109.4
C2 C3 H3A 109.4
N2 C3 H3B 109.4
C2 C3 H3B 109.4
H3A C3 H3B 108.0
C6 C7 C8 112.6(2)
C6 C7 H7A 109.1
C8 C7 H7A 109.1
C6 C7 H7B 109.1
C8 C7 H7B 109.1
H7A C7 H7B 107.8
N4 C8 C7 112.1(2)
N4 C8 H8A 109.2
C7 C8 H8A 109.2
N4 C8 H8B 109.2
C7 C8 H8B 109.2
H8A C8 H8B 107.9
N3 C6 C7 112.1(2)
N3 C6 H6A 109.2
C7 C6 H6A 109.2
N3 C6 H6B 109.2
C7 C6 H6B 109.2
H6A C6 H6B 107.9
N3 C5 C4 107.06(19)
N3 C5 H5A 110.3
C4 C5 H5A 110.3
N3 C5 H5B 110.3
C4 C5 H5B 110.3
H5A C5 H5B 108.6
N2 C4 C5 106.7(2)
N2 C4 H4A 110.4
C5 C4 H4A 110.4
N2 C4 H4B 110.4
C5 C4 H4B 110.4
H4A C4 H4B 108.6
N1 C1 C2 113.0(2)
N1 C1 H1A 109.0
C2 C1 H1A 109.0
N1 C1 H1B 109.0
C2 C1 H1B 109.0
H1A C1 H1B 107.8

loop_
_geom_bond_atom_site_label_1
_geom_bond_atom_site_label_2
_geom_bond_distance
Ni1 N2 1.970(2)
Ni1 N3 1.975(2)
Ni1 N4 1.977(2)
Ni1 N1 1.986(2)
Ni1 O4 2.0950(17)
Ni1 O1 2.0997(17)
O6 N6 1.231(3)
O5 N6 1.248(3)
O10 N8 1.271(3)
O3 N5 1.251(3)
O13 N9 1.219(3)
O12 N8 1.237(3)
O15 N9 1.361(3)
O15 H15 0.8400
O1 N5 1.293(3)
O8 N7 1.215(3)
O11 N8 1.260(3)
O7 N7 1.361(3)
O7 H7 0.8400
O9 N7 1.210(3)
O4 N6 1.292(3)
O2 N5 1.224(3)
O14 N9 1.210(3)
N4 C8 1.490(3)
N4 C9 1.492(3)
N4 H4 1.0000
N1 C1 1.488(3)
N1 C10 1.499(3)
N1 H1 1.0000
N2 C3 1.498(3)
N2 C4 1.499(3)
N2 H2 1.0000
N3 C6 1.492(3)
N3 C5 1.501(3)
N3 H3 1.0000
C2 C3 1.519(3)
C2 C1 1.522(4)
C2 H2A 0.9900
C2 H2B 0.9900
C10 C9 1.502(4)
C10 H10A 0.9900
C10 H10B 0.9900
C9 H9A 0.9900
C9 H9B 0.9900
C3 H3A 0.9900
C3 H3B 0.9900
C7 C6 1.522(4)
C7 C8 1.534(4)
C7 H7A 0.9900
C7 H7B 0.9900
C8 H8A 0.9900
C8 H8B 0.9900
C6 H6A 0.9900
C6 H6B 0.9900
C5 C4 1.511(4)
C5 H5A 0.9900
C5 H5B 0.9900
C4 H4A 0.9900
C4 H4B 0.9900
C1 H1A 0.9900
C1 H1B 0.9900

loop_
_geom_torsion_atom_site_label_1
_geom_torsion_atom_site_label_2
_geom_torsion_atom_site_label_3
_geom_torsion_atom_site_label_4
_geom_torsion
Ni1 O4 N6 O6 179.96(16)
Ni1 O4 N6 O5 -0.5(3)
C1 N1 C10 C9 -172.5(2)
Ni1 N1 C10 C9 -41.1(2)
Ni1 O1 N5 O2 -176.76(16)
Ni1 O1 N5 O3 2.4(3)
C8 N4 C9 C10 -171.76(19)
Ni1 N4 C9 C10 -39.9(2)
N1 C10 C9 N4 53.9(3)
C4 N2 C3 C2 174.8(2)
Ni1 N2 C3 C2 -59.6(2)
C1 C2 C3 N2 67.9(3)
C9 N4 C8 C7 -178.4(2)
Ni1 N4 C8 C7 55.9(3)
C6 C7 C8 N4 -66.8(3)
C5 N3 C6 C7 178.6(2)
Ni1 N3 C6 C7 -56.9(3)
C8 C7 C6 N3 67.3(3)
C6 N3 C5 C4 172.57(19)
Ni1 N3 C5 C4 41.5(2)
C3 N2 C4 C5 170.74(19)
Ni1 N2 C4 C5 39.5(2)
N3 C5 C4 N2 -53.4(2)
C10 N1 C1 C2 178.6(2)
Ni1 N1 C1 C2 54.1(3)
C3 C2 C1 N1 -65.5(3)
